data_4347401
loop_
_publ_author_name
'Bertocco, Philipp'
'Bolli, Christoph'
'Correia Bicho, Bruno A.'
'Jenne, Carsten'
'Erken, Berrin'
'Laitinen, Risto S.'
'Seeger, Helene A.'
'Takaluoma, Teemu T.'

_publ_section_title
;
 Theoretical and Synthetic Study on the Existence, Structures, and Bonding
 of the Halide-Bridged [B2X7](-) (X = F, Cl, Br, I) Anions.
;
_journal_issue 7
_journal_name_full 'Inorganic chemistry'
_journal_page_first 3599
_journal_page_last 3604
_journal_paper_doi 10.1021/acs.inorgchem.6b00118
_journal_volume 55
_journal_year 2016
_chemical_formula_moiety 'C36 H30 N P2, C H2 Cl2, Cl2 H'
_chemical_formula_sum 'C37 H33 Cl4 N P2'
_chemical_formula_weight 695.38
_space_group_crystal_system triclinic
_space_group_IT_number 2
_space_group_name_Hall '-P 1'
_space_group_name_H-M_alt 'P -1'
_atom_sites_solution_hydrogens mixed
_audit_creation_date 2015-10-05
_audit_creation_method
;
Olex2 1.2
(compiled 2015.01.26 svn.r3150 for OlexSys, GUI svn.r4998)
;
_cell_angle_alpha 90.314(3)
_cell_angle_beta 93.380(3)
_cell_angle_gamma 94.617(3)
_cell_formula_units_Z 2
_cell_length_a 9.4626(4)
_cell_length_b 10.5499(4)
_cell_length_c 16.9579(4)
_cell_measurement_reflns_used 8295
_cell_measurement_temperature 150.00(10)
_cell_measurement_theta_max 30.5730
_cell_measurement_theta_min 1.9430
_cell_volume 1684.38(10)
_computing_cell_refinement
;
CrysAlisPro, Agilent Technologies,
Version 1.171.36.28 (release 01-02-2013 CrysAlis171 .NET)
(compiled Feb  1 2013,16:14:44)
;
_computing_data_collection
;
CrysAlisPro, Agilent Technologies,
Version 1.171.36.28 (release 01-02-2013 CrysAlis171 .NET)
(compiled Feb  1 2013,16:14:44)
;
_computing_data_reduction
;
CrysAlisPro, Agilent Technologies,
Version 1.171.36.28 (release 01-02-2013 CrysAlis171 .NET)
(compiled Feb  1 2013,16:14:44)
;
_computing_molecular_graphics 'Olex2 (Dolomanov et al., 2009)'
_computing_publication_material 'Olex2 (Dolomanov et al., 2009)'
_computing_structure_refinement 'ShelXL (Sheldrick, 2008)'
_computing_structure_solution
;
XS, G.M. Sheldrick, Acta Cryst.
(2008). A64, 112-122
;
_diffrn_ambient_temperature 150.00(10)
_diffrn_detector_area_resol_mean 16.2705
_diffrn_measured_fraction_theta_full 1.000
_diffrn_measured_fraction_theta_max 0.855
_diffrn_measurement_details
;
#__ type_ start__ end____ width___ exp.time_
  1 omega   28.00   64.00   1.0000   50.3700
omega____ theta____ kappa____ phi______ frames
    -       21.6327  -99.0000  -30.0000 36

#__ type_ start__ end____ width___ exp.time_
  2 omega   27.00   57.00   1.0000   50.3700
omega____ theta____ kappa____ phi______ frames
    -       21.6327   57.0000  150.0000 30

#__ type_ start__ end____ width___ exp.time_
  3 omega  -77.00   -8.00   1.0000   50.3700
omega____ theta____ kappa____ phi______ frames
    -      -23.3515  -57.0000 -180.0000 69

#__ type_ start__ end____ width___ exp.time_
  4 omega  -93.00  -53.00   1.0000   50.3700
omega____ theta____ kappa____ phi______ frames
    -      -23.3515  -77.0000 -180.0000 40

#__ type_ start__ end____ width___ exp.time_
  5 omega  -37.00  -10.00   1.0000   50.3700
omega____ theta____ kappa____ phi______ frames
    -      -23.3515  -77.0000 -180.0000 27

#__ type_ start__ end____ width___ exp.time_
  6 omega  -46.00   48.00   1.0000   50.3700
omega____ theta____ kappa____ phi______ frames
    -      -23.3515   37.0000  -30.0000 94

#__ type_ start__ end____ width___ exp.time_
  7 omega  -91.00    7.00   1.0000   50.3700
omega____ theta____ kappa____ phi______ frames
    -      -23.3515  -77.0000   60.0000 98

#__ type_ start__ end____ width___ exp.time_
  8 omega  -61.00  -32.00   1.0000   50.3700
omega____ theta____ kappa____ phi______ frames
    -      -23.3515  178.0000  -90.0000 29
;
_diffrn_measurement_device_type Oxford
_diffrn_measurement_method '\w scans'
_diffrn_orient_matrix_UB_11 0.0639269000
_diffrn_orient_matrix_UB_12 -0.0077846000
_diffrn_orient_matrix_UB_13 0.0228153000
_diffrn_orient_matrix_UB_21 0.0050566000
_diffrn_orient_matrix_UB_22 0.0653882000
_diffrn_orient_matrix_UB_23 0.0106538000
_diffrn_orient_matrix_UB_31 -0.0395386000
_diffrn_orient_matrix_UB_32 -0.0146295000
_diffrn_orient_matrix_UB_33 0.0334925000
_diffrn_radiation_monochromator graphite
_diffrn_radiation_type MoK\a
_diffrn_radiation_wavelength 0.71073
_diffrn_reflns_av_R_equivalents 0.0216
_diffrn_reflns_av_unetI/netI 0.0367
_diffrn_reflns_Laue_measured_fraction_full 1.000
_diffrn_reflns_Laue_measured_fraction_max 0.855
_diffrn_reflns_limit_h_max 13
_diffrn_reflns_limit_h_min -8
_diffrn_reflns_limit_k_max 13
_diffrn_reflns_limit_k_min -14
_diffrn_reflns_limit_l_max 23
_diffrn_reflns_limit_l_min -24
_diffrn_reflns_number 16114
_diffrn_reflns_point_group_measured_fraction_full 1.000
_diffrn_reflns_point_group_measured_fraction_max 0.855
_diffrn_reflns_theta_full 28.300
_diffrn_reflns_theta_max 31.014
_diffrn_reflns_theta_min 1.937
_diffrn_source 'Enhance (Mo) X-ray Source'
_exptl_absorpt_coefficient_mu 0.475
_exptl_absorpt_correction_T_max 1.00000
_exptl_absorpt_correction_T_min 0.90247
_exptl_absorpt_correction_type multi-scan
_exptl_absorpt_process_details
;
CrysAlisPro, Agilent Technologies,
Version 1.171.36.28 (release 01-02-2013 CrysAlis171 .NET)
(compiled Feb  1 2013,16:14:44)
Empirical absorption correction using spherical harmonics,
 implemented in SCALE3 ABSPACK scaling algorithm.
;
_exptl_crystal_colour 'clear colourless'
_exptl_crystal_colour_lustre clear
_exptl_crystal_colour_primary colourless
_exptl_crystal_density_diffrn 1.371
_exptl_crystal_density_method 'not measured'
_exptl_crystal_description block
_exptl_crystal_F_000 720
_exptl_crystal_size_max 0.24
_exptl_crystal_size_mid 0.2
_exptl_crystal_size_min 0.1
_refine_diff_density_max 0.440
_refine_diff_density_min -0.478
_refine_diff_density_rms 0.055
_refine_ls_extinction_method none
_refine_ls_goodness_of_fit_ref 1.025
_refine_ls_hydrogen_treatment mixed
_refine_ls_matrix_type full
_refine_ls_number_parameters 401
_refine_ls_number_reflns 9210
_refine_ls_number_restraints 0
_refine_ls_restrained_S_all 1.025
_refine_ls_R_factor_all 0.0479
_refine_ls_R_factor_gt 0.0375
_refine_ls_shift/su_max 0.001
_refine_ls_shift/su_mean 0.000
_refine_ls_structure_factor_coef Fsqd
_refine_ls_weighting_details 'w=1/[\s^2^(Fo^2^)+(0.0333P)^2^+0.8252P] where P=(Fo^2^+2Fc^2^)/3'
_refine_ls_weighting_scheme calc
_refine_ls_wR_factor_gt 0.0840
_refine_ls_wR_factor_ref 0.0896
_reflns_Friedel_coverage 0.000
_reflns_number_gt 7751
_reflns_number_total 9210
_reflns_threshold_expression 'I > 2\s(I)'
_cod_data_source_file ic6b00118_si_002.cif
_cod_data_source_block hs04
_cod_database_code 4347401
_chemical_oxdiff_formula C36H30P2N1B1Cl4
_shelx_space_group_comment
;
The symmetry employed for this shelxl refinement is uniquely defined
by the following loop, which should always be used as a source of
symmetry information in preference to the above space-group names.
They are only intended as comments.
;
_reflns_odcompleteness_completeness 99.99
_reflns_odcompleteness_iscentric 1
_reflns_odcompleteness_theta 28.22
_olex2_refinement_description
;
1. Fixed Uiso
 At 1.2 times of:
  All C(H) groups, All C(H,H) groups
2.a Secondary CH2 refined with riding coordinates:
 C37(H37A,H37B)
2.b Aromatic/amide H refined with riding coordinates:
 C2(H2), C3(H3), C4(H4), C5(H5), C6(H6), C8(H8), C9(H9), C10(H10), C11(H11),
 C12(H12), C14(H14), C15(H15), C16(H16), C17(H17), C18(H18), C20(H20), C21(H21),
  C22(H22), C23(H23), C24(H24), C26(H26), C27(H27), C28(H28), C29(H29),
 C30(H30), C32(H32), C33(H33), C34(H34), C35(H35), C36(H36)
;
_shelx_shelxl_version_number 2014/7
_olex2_submission_special_instructions 'No special instructions were received'

loop_
_space_group_symop_operation_xyz
'x, y, z'
'-x, -y, -z'

loop_
_atom_site_label
_atom_site_type_symbol
_atom_site_fract_x
_atom_site_fract_y
_atom_site_fract_z
_atom_site_U_iso_or_equiv
_atom_site_adp_type
_atom_site_occupancy
_atom_site_site_symmetry_order
_atom_site_calc_flag
_atom_site_refinement_flags_posn
C1 C 0.62471(14) 1.10444(13) 0.31990(8) 0.0149(3) Uani 1 1 d .
C2 C 0.60358(16) 1.03625(15) 0.38911(8) 0.0201(3) Uani 1 1 d .
H2 H 0.5396 0.9620 0.3880 0.024 Uiso 1 1 calc R
C3 C 0.67596(17) 1.07677(16) 0.45950(9) 0.0241(3) Uani 1 1 d .
H3 H 0.6619 1.0300 0.5065 0.029 Uiso 1 1 calc R
C4 C 0.76878(16) 1.18552(16) 0.46126(9) 0.0234(3) Uani 1 1 d .
H4 H 0.8173 1.2137 0.5096 0.028 Uiso 1 1 calc R
C5 C 0.79079(16) 1.25305(15) 0.39270(9) 0.0222(3) Uani 1 1 d .
H5 H 0.8554 1.3269 0.3940 0.027 Uiso 1 1 calc R
C6 C 0.71879(15) 1.21337(14) 0.32195(9) 0.0192(3) Uani 1 1 d .
H6 H 0.7336 1.2603 0.2751 0.023 Uiso 1 1 calc R
C7 C 0.49234(15) 1.19335(13) 0.17395(8) 0.0152(3) Uani 1 1 d .
C8 C 0.35872(15) 1.23979(14) 0.17386(8) 0.0179(3) Uani 1 1 d .
H8 H 0.2854 1.1961 0.2015 0.021 Uiso 1 1 calc R
C9 C 0.33302(17) 1.35055(14) 0.13311(9) 0.0220(3) Uani 1 1 d .
H9 H 0.2417 1.3820 0.1323 0.026 Uiso 1 1 calc R
C10 C 0.44088(18) 1.41509(14) 0.09363(9) 0.0238(3) Uani 1 1 d .
H10 H 0.4235 1.4913 0.0664 0.029 Uiso 1 1 calc R
C11 C 0.57391(17) 1.36862(15) 0.09380(9) 0.0233(3) Uani 1 1 d .
H11 H 0.6474 1.4134 0.0668 0.028 Uiso 1 1 calc R
C12 C 0.60031(15) 1.25717(14) 0.13312(8) 0.0189(3) Uani 1 1 d .
H12 H 0.6909 1.2245 0.1323 0.023 Uiso 1 1 calc R
C13 C 0.62849(14) 0.95711(13) 0.17232(8) 0.0155(3) Uani 1 1 d .
C14 C 0.74678(16) 0.90162(16) 0.20411(9) 0.0233(3) Uani 1 1 d .
H14 H 0.7821 0.9215 0.2567 0.028 Uiso 1 1 calc R
C15 C 0.81373(18) 0.81655(18) 0.15859(11) 0.0313(4) Uani 1 1 d .
H15 H 0.8946 0.7782 0.1803 0.038 Uiso 1 1 calc R
C16 C 0.76271(18) 0.78794(17) 0.08212(10) 0.0288(4) Uani 1 1 d .
H16 H 0.8081 0.7292 0.0516 0.035 Uiso 1 1 calc R
C17 C 0.64586(17) 0.84424(16) 0.04964(9) 0.0250(3) Uani 1 1 d .
H17 H 0.6120 0.8248 -0.0033 0.030 Uiso 1 1 calc R
C18 C 0.57825(16) 0.92897(14) 0.09427(8) 0.0198(3) Uani 1 1 d .
H18 H 0.4982 0.9678 0.0720 0.024 Uiso 1 1 calc R
C19 C 0.41070(14) 0.72390(13) 0.28433(8) 0.0161(3) Uani 1 1 d .
C20 C 0.41878(17) 0.69947(15) 0.36551(9) 0.0224(3) Uani 1 1 d .
H20 H 0.3601 0.7407 0.3994 0.027 Uiso 1 1 calc R
C21 C 0.51214(19) 0.61532(17) 0.39648(10) 0.0297(4) Uani 1 1 d .
H21 H 0.5178 0.5993 0.4516 0.036 Uiso 1 1 calc R
C22 C 0.59694(18) 0.55473(16) 0.34719(11) 0.0309(4) Uani 1 1 d .
H22 H 0.6601 0.4964 0.3685 0.037 Uiso 1 1 calc R
C23 C 0.59058(18) 0.57841(16) 0.26704(11) 0.0296(4) Uani 1 1 d .
H23 H 0.6496 0.5367 0.2336 0.035 Uiso 1 1 calc R
C24 C 0.49790(16) 0.66320(15) 0.23527(9) 0.0222(3) Uani 1 1 d .
H24 H 0.4940 0.6797 0.1802 0.027 Uiso 1 1 calc R
C25 C 0.15299(14) 0.84350(13) 0.31011(8) 0.0151(3) Uani 1 1 d .
C26 C 0.11936(16) 0.95572(14) 0.34558(8) 0.0192(3) Uani 1 1 d .
H26 H 0.1754 1.0331 0.3382 0.023 Uiso 1 1 calc R
C27 C 0.00248(18) 0.95326(16) 0.39215(9) 0.0267(3) Uani 1 1 d .
H27 H -0.0214 1.0294 0.4164 0.032 Uiso 1 1 calc R
C28 C -0.07859(17) 0.84095(18) 0.40311(9) 0.0277(3) Uani 1 1 d .
H28 H -0.1576 0.8401 0.4352 0.033 Uiso 1 1 calc R
C29 C -0.04557(16) 0.72952(17) 0.36771(9) 0.0263(3) Uani 1 1 d .
H29 H -0.1018 0.6524 0.3756 0.032 Uiso 1 1 calc R
C30 C 0.06956(16) 0.73019(15) 0.32069(9) 0.0207(3) Uani 1 1 d .
H30 H 0.0916 0.6539 0.2958 0.025 Uiso 1 1 calc R
C31 C 0.22900(14) 0.79907(13) 0.15019(8) 0.0155(3) Uani 1 1 d .
C32 C 0.19270(16) 0.67140(14) 0.13088(9) 0.0202(3) Uani 1 1 d .
H32 H 0.2100 0.6073 0.1685 0.024 Uiso 1 1 calc R
C33 C 0.13119(17) 0.63835(16) 0.05639(9) 0.0251(3) Uani 1 1 d .
H33 H 0.1058 0.5515 0.0434 0.030 Uiso 1 1 calc R
C34 C 0.10680(17) 0.73111(17) 0.00112(9) 0.0254(3) Uani 1 1 d .
H34 H 0.0670 0.7077 -0.0501 0.030 Uiso 1 1 calc R
C35 C 0.14050(17) 0.85839(16) 0.02047(9) 0.0258(3) Uani 1 1 d .
H35 H 0.1221 0.9221 -0.0173 0.031 Uiso 1 1 calc R
C36 C 0.20099(16) 0.89297(14) 0.09484(9) 0.0206(3) Uani 1 1 d .
H36 H 0.2233 0.9802 0.1081 0.025 Uiso 1 1 calc R
N1 N 0.37658(12) 0.98445(11) 0.25132(7) 0.0162(2) Uani 1 1 d .
P1 P 0.52431(4) 1.05336(3) 0.23019(2) 0.01274(7) Uani 1 1 d .
P2 P 0.30043(4) 0.84516(3) 0.24785(2) 0.01273(7) Uani 1 1 d .
C37 C 0.2192(2) 0.3720(2) 0.36577(11) 0.0406(5) Uani 1 1 d .
H37A H 0.1397 0.3255 0.3344 0.049 Uiso 1 1 calc R
H37B H 0.2644 0.4369 0.3313 0.049 Uiso 1 1 calc R
Cl3 Cl 0.15197(5) 0.44827(5) 0.44691(3) 0.04260(12) Uani 1 1 d .
Cl4 Cl 0.34391(6) 0.26521(5) 0.39610(3) 0.04505(13) Uani 1 1 d .
Cl1 Cl 0.99453(5) 0.15772(5) 0.19628(3) 0.03703(11) Uani 1 1 d .
H1 H 0.971(3) 0.289(3) 0.1987(19) 0.102(11) Uiso 1 1 d .
Cl2 Cl 0.94516(5) 0.44502(4) 0.21230(3) 0.04124(12) Uani 1 1 d .

loop_
_atom_site_aniso_label
_atom_site_aniso_U_11
_atom_site_aniso_U_22
_atom_site_aniso_U_33
_atom_site_aniso_U_23
_atom_site_aniso_U_13
_atom_site_aniso_U_12
C1 0.0150(6) 0.0159(6) 0.0139(6) -0.0023(5) 0.0005(5) 0.0025(5)
C2 0.0226(7) 0.0209(7) 0.0165(7) 0.0010(5) 0.0012(5) -0.0005(5)
C3 0.0259(8) 0.0330(9) 0.0138(7) 0.0021(6) 0.0015(5) 0.0039(6)
C4 0.0197(7) 0.0327(8) 0.0179(7) -0.0093(6) -0.0035(5) 0.0068(6)
C5 0.0180(7) 0.0219(7) 0.0258(8) -0.0069(6) -0.0033(5) -0.0002(5)
C6 0.0192(7) 0.0194(7) 0.0183(7) -0.0006(5) -0.0010(5) -0.0006(5)
C7 0.0179(6) 0.0139(6) 0.0134(6) -0.0008(5) -0.0009(5) 0.0005(5)
C8 0.0191(7) 0.0167(7) 0.0180(7) -0.0010(5) 0.0018(5) 0.0018(5)
C9 0.0251(8) 0.0192(7) 0.0222(7) -0.0013(6) -0.0010(6) 0.0074(6)
C10 0.0352(9) 0.0166(7) 0.0197(7) 0.0027(6) -0.0001(6) 0.0046(6)
C11 0.0288(8) 0.0217(7) 0.0188(7) 0.0056(6) 0.0035(6) -0.0023(6)
C12 0.0178(7) 0.0220(7) 0.0168(6) 0.0014(5) 0.0016(5) 0.0010(5)
C13 0.0148(6) 0.0164(6) 0.0153(6) -0.0016(5) 0.0014(5) 0.0004(5)
C14 0.0187(7) 0.0309(8) 0.0203(7) -0.0059(6) -0.0038(5) 0.0056(6)
C15 0.0206(8) 0.0402(10) 0.0344(9) -0.0080(8) -0.0032(6) 0.0141(7)
C16 0.0253(8) 0.0321(9) 0.0306(8) -0.0099(7) 0.0065(6) 0.0086(7)
C17 0.0275(8) 0.0292(8) 0.0184(7) -0.0070(6) 0.0018(6) 0.0040(6)
C18 0.0204(7) 0.0228(7) 0.0165(7) -0.0014(5) -0.0012(5) 0.0048(5)
C19 0.0155(6) 0.0129(6) 0.0195(7) -0.0013(5) -0.0010(5) 0.0005(5)
C20 0.0246(8) 0.0222(7) 0.0207(7) 0.0023(6) 0.0003(6) 0.0039(6)
C21 0.0322(9) 0.0279(9) 0.0284(8) 0.0085(7) -0.0060(7) 0.0034(7)
C22 0.0249(8) 0.0203(8) 0.0466(10) 0.0035(7) -0.0108(7) 0.0054(6)
C23 0.0232(8) 0.0242(8) 0.0417(10) -0.0091(7) -0.0035(7) 0.0087(6)
C24 0.0207(7) 0.0227(7) 0.0234(7) -0.0038(6) 0.0001(6) 0.0042(6)
C25 0.0135(6) 0.0187(7) 0.0129(6) 0.0009(5) -0.0002(5) 0.0014(5)
C26 0.0216(7) 0.0183(7) 0.0186(7) 0.0015(5) 0.0022(5) 0.0060(5)
C27 0.0294(8) 0.0313(9) 0.0220(7) 0.0008(6) 0.0076(6) 0.0143(7)
C28 0.0181(7) 0.0438(10) 0.0230(8) 0.0081(7) 0.0061(6) 0.0090(7)
C29 0.0180(7) 0.0347(9) 0.0250(8) 0.0057(7) 0.0013(6) -0.0045(6)
C30 0.0197(7) 0.0206(7) 0.0210(7) -0.0010(6) 0.0017(5) -0.0031(5)
C31 0.0149(6) 0.0175(7) 0.0141(6) -0.0017(5) 0.0012(5) 0.0007(5)
C32 0.0226(7) 0.0184(7) 0.0192(7) -0.0014(5) -0.0011(5) 0.0011(5)
C33 0.0256(8) 0.0246(8) 0.0237(8) -0.0079(6) -0.0021(6) -0.0022(6)
C34 0.0216(7) 0.0382(9) 0.0155(7) -0.0046(6) -0.0017(5) -0.0005(6)
C35 0.0258(8) 0.0322(9) 0.0190(7) 0.0061(6) -0.0011(6) 0.0010(6)
C36 0.0224(7) 0.0192(7) 0.0197(7) 0.0011(6) -0.0008(5) 0.0000(5)
N1 0.0159(5) 0.0131(5) 0.0196(6) -0.0016(4) 0.0026(4) -0.0003(4)
P1 0.01358(16) 0.01250(16) 0.01198(15) -0.00060(12) 0.00050(11) 0.00026(12)
P2 0.01323(16) 0.01170(16) 0.01317(16) -0.00069(12) 0.00079(12) 0.00048(12)
C37 0.0438(11) 0.0472(12) 0.0314(10) -0.0045(8) -0.0044(8) 0.0124(9)
Cl3 0.0427(3) 0.0439(3) 0.0426(3) -0.0033(2) 0.0079(2) 0.0087(2)
Cl4 0.0468(3) 0.0335(2) 0.0548(3) -0.0106(2) -0.0059(2) 0.0102(2)
Cl1 0.0255(2) 0.0410(3) 0.0453(3) 0.0137(2) 0.00276(17) 0.00568(17)
Cl2 0.0409(3) 0.0293(2) 0.0514(3) -0.0047(2) 0.0065(2) -0.01249(19)

loop_
_atom_type_symbol
_atom_type_description
_atom_type_scat_dispersion_real
_atom_type_scat_dispersion_imag
_atom_type_scat_source
C C 0.0033 0.0016 'International Tables Vol C Tables 4.2.6.8 and 6.1.1.4'
H H 0.0000 0.0000 'International Tables Vol C Tables 4.2.6.8 and 6.1.1.4'
Cl Cl 0.1484 0.1585 'International Tables Vol C Tables 4.2.6.8 and 6.1.1.4'
N N 0.0061 0.0033 'International Tables Vol C Tables 4.2.6.8 and 6.1.1.4'
P P 0.1023 0.0942 'International Tables Vol C Tables 4.2.6.8 and 6.1.1.4'

loop_
_geom_angle_atom_site_label_1
_geom_angle_atom_site_label_2
_geom_angle_atom_site_label_3
_geom_angle
C2 C1 P1 119.18(11)
C6 C1 C2 119.62(13)
C6 C1 P1 121.15(11)
C1 C2 H2 120.0
C3 C2 C1 120.08(14)
C3 C2 H2 120.0
C2 C3 H3 120.0
C4 C3 C2 120.04(14)
C4 C3 H3 120.0
C3 C4 H4 119.9
C5 C4 C3 120.11(14)
C5 C4 H4 119.9
C4 C5 H5 119.8
C4 C5 C6 120.31(14)
C6 C5 H5 119.8
C1 C6 H6 120.1
C5 C6 C1 119.83(14)
C5 C6 H6 120.1
C8 C7 C12 120.32(13)
C8 C7 P1 118.66(11)
C12 C7 P1 120.99(11)
C7 C8 H8 120.2
C9 C8 C7 119.69(14)
C9 C8 H8 120.2
C8 C9 H9 120.0
C10 C9 C8 120.01(14)
C10 C9 H9 120.0
C9 C10 H10 119.9
C11 C10 C9 120.18(14)
C11 C10 H10 119.9
C10 C11 H11 119.8
C10 C11 C12 120.41(14)
C12 C11 H11 119.8
C7 C12 H12 120.3
C11 C12 C7 119.38(14)
C11 C12 H12 120.3
C14 C13 C18 119.87(13)
C14 C13 P1 122.52(11)
C18 C13 P1 117.33(11)
C13 C14 H14 120.1
C13 C14 C15 119.76(14)
C15 C14 H14 120.1
C14 C15 H15 119.9
C16 C15 C14 120.12(15)
C16 C15 H15 119.9
C15 C16 H16 119.8
C15 C16 C17 120.45(14)
C17 C16 H16 119.8
C16 C17 H17 120.0
C16 C17 C18 120.02(14)
C18 C17 H17 120.0
C13 C18 H18 120.1
C17 C18 C13 119.77(14)
C17 C18 H18 120.1
C20 C19 P2 118.69(11)
C24 C19 C20 119.31(14)
C24 C19 P2 121.70(11)
C19 C20 H20 119.9
C21 C20 C19 120.19(15)
C21 C20 H20 119.9
C20 C21 H21 120.0
C22 C21 C20 119.99(16)
C22 C21 H21 120.0
C21 C22 H22 119.8
C21 C22 C23 120.43(15)
C23 C22 H22 119.8
C22 C23 H23 119.9
C22 C23 C24 120.15(15)
C24 C23 H23 119.9
C19 C24 H24 120.0
C23 C24 C19 119.92(15)
C23 C24 H24 120.0
C26 C25 C30 120.15(13)
C26 C25 P2 120.04(11)
C30 C25 P2 119.79(11)
C25 C26 H26 120.4
C25 C26 C27 119.27(14)
C27 C26 H26 120.4
C26 C27 H27 119.8
C28 C27 C26 120.36(15)
C28 C27 H27 119.8
C27 C28 H28 119.8
C27 C28 C29 120.43(14)
C29 C28 H28 119.8
C28 C29 H29 120.0
C28 C29 C30 120.08(15)
C30 C29 H29 120.0
C25 C30 H30 120.1
C29 C30 C25 119.71(14)
C29 C30 H30 120.1
C32 C31 C36 119.69(13)
C32 C31 P2 120.71(11)
C36 C31 P2 119.46(11)
C31 C32 H32 120.1
C33 C32 C31 119.80(14)
C33 C32 H32 120.1
C32 C33 H33 119.8
C34 C33 C32 120.40(15)
C34 C33 H33 119.8
C33 C34 H34 120.0
C33 C34 C35 120.03(14)
C35 C34 H34 120.0
C34 C35 H35 119.9
C34 C35 C36 120.23(15)
C36 C35 H35 119.9
C31 C36 H36 120.1
C35 C36 C31 119.82(14)
C35 C36 H36 120.1
P2 N1 P1 137.89(8)
C7 P1 C1 107.44(6)
C13 P1 C1 109.68(6)
C13 P1 C7 107.34(6)
N1 P1 C1 109.41(6)
N1 P1 C7 108.90(7)
N1 P1 C13 113.86(6)
C25 P2 C19 106.65(6)
C25 P2 C31 106.95(6)
C31 P2 C19 108.29(6)
N1 P2 C19 114.30(6)
N1 P2 C25 107.42(6)
N1 P2 C31 112.80(6)
H37A C37 H37B 107.9
Cl3 C37 H37A 109.2
Cl3 C37 H37B 109.2
Cl4 C37 H37A 109.2
Cl4 C37 H37B 109.2
Cl4 C37 Cl3 111.89(11)

loop_
_geom_bond_atom_site_label_1
_geom_bond_atom_site_label_2
_geom_bond_distance
C1 C2 1.3960(19)
C1 C6 1.3948(19)
C1 P1 1.8016(14)
C2 H2 0.9500
C2 C3 1.388(2)
C3 H3 0.9500
C3 C4 1.387(2)
C4 H4 0.9500
C4 C5 1.384(2)
C5 H5 0.9500
C5 C6 1.390(2)
C6 H6 0.9500
C7 C8 1.392(2)
C7 C12 1.3979(19)
C7 P1 1.7988(14)
C8 H8 0.9500
C8 C9 1.392(2)
C9 H9 0.9500
C9 C10 1.388(2)
C10 H10 0.9500
C10 C11 1.387(2)
C11 H11 0.9500
C11 C12 1.388(2)
C12 H12 0.9500
C13 C14 1.387(2)
C13 C18 1.4018(19)
C13 P1 1.7973(14)
C14 H14 0.9500
C14 C15 1.394(2)
C15 H15 0.9500
C15 C16 1.380(2)
C16 H16 0.9500
C16 C17 1.384(2)
C17 H17 0.9500
C17 C18 1.387(2)
C18 H18 0.9500
C19 C20 1.401(2)
C19 C24 1.394(2)
C19 P2 1.8043(14)
C20 H20 0.9500
C20 C21 1.386(2)
C21 H21 0.9500
C21 C22 1.381(3)
C22 H22 0.9500
C22 C23 1.382(3)
C23 H23 0.9500
C23 C24 1.391(2)
C24 H24 0.9500
C25 C26 1.3929(19)
C25 C30 1.397(2)
C25 P2 1.7975(14)
C26 H26 0.9500
C26 C27 1.395(2)
C27 H27 0.9500
C27 C28 1.378(2)
C28 H28 0.9500
C28 C29 1.383(2)
C29 H29 0.9500
C29 C30 1.387(2)
C30 H30 0.9500
C31 C32 1.395(2)
C31 C36 1.398(2)
C31 P2 1.8007(14)
C32 H32 0.9500
C32 C33 1.390(2)
C33 H33 0.9500
C33 C34 1.382(2)
C34 H34 0.9500
C34 C35 1.388(2)
C35 H35 0.9500
C35 C36 1.388(2)
C36 H36 0.9500
N1 P1 1.5841(12)
N1 P2 1.5829(12)
C37 H37A 0.9900
C37 H37B 0.9900
C37 Cl3 1.766(2)
C37 Cl4 1.753(2)
Cl1 H1 1.42(3)
Cl2 H1 1.70(3)

loop_
_geom_torsion_atom_site_label_1
_geom_torsion_atom_site_label_2
_geom_torsion_atom_site_label_3
_geom_torsion_atom_site_label_4
_geom_torsion
C1 C2 C3 C4 0.4(2)
C2 C1 C6 C5 0.1(2)
C2 C1 P1 C7 146.88(12)
C2 C1 P1 C13 -96.76(12)
C2 C1 P1 N1 28.80(13)
C2 C3 C4 C5 -0.8(2)
C3 C4 C5 C6 0.8(2)
C4 C5 C6 C1 -0.5(2)
C6 C1 C2 C3 0.0(2)
C6 C1 P1 C7 -30.65(13)
C6 C1 P1 C13 85.72(13)
C6 C1 P1 N1 -148.72(12)
C7 C8 C9 C10 -0.8(2)
C8 C7 C12 C11 1.3(2)
C8 C7 P1 C1 -102.44(12)
C8 C7 P1 C13 139.66(11)
C8 C7 P1 N1 15.97(13)
C8 C9 C10 C11 0.8(2)
C9 C10 C11 C12 0.2(2)
C10 C11 C12 C7 -1.3(2)
C12 C7 C8 C9 -0.2(2)
C12 C7 P1 C1 75.47(12)
C12 C7 P1 C13 -42.43(13)
C12 C7 P1 N1 -166.12(11)
C13 C14 C15 C16 0.2(3)
C14 C13 C18 C17 1.0(2)
C14 C13 P1 C1 17.75(15)
C14 C13 P1 C7 134.19(13)
C14 C13 P1 N1 -105.21(13)
C14 C15 C16 C17 0.7(3)
C15 C16 C17 C18 -0.7(3)
C16 C17 C18 C13 -0.1(2)
C18 C13 C14 C15 -1.0(2)
C18 C13 P1 C1 -168.28(11)
C18 C13 P1 C7 -51.85(13)
C18 C13 P1 N1 68.76(13)
C19 C20 C21 C22 -0.4(2)
C20 C19 C24 C23 0.7(2)
C20 C19 P2 C25 -32.79(13)
C20 C19 P2 C31 -147.59(12)
C20 C19 P2 N1 85.75(13)
C20 C21 C22 C23 0.7(3)
C21 C22 C23 C24 -0.3(3)
C22 C23 C24 C19 -0.3(2)
C24 C19 C20 C21 -0.3(2)
C24 C19 P2 C25 153.50(12)
C24 C19 P2 C31 38.70(14)
C24 C19 P2 N1 -87.96(13)
C25 C26 C27 C28 0.2(2)
C26 C25 C30 C29 -1.0(2)
C26 C25 P2 C19 127.59(12)
C26 C25 P2 C31 -116.71(12)
C26 C25 P2 N1 4.63(13)
C26 C27 C28 C29 -0.4(2)
C27 C28 C29 C30 -0.1(2)
C28 C29 C30 C25 0.8(2)
C30 C25 C26 C27 0.5(2)
C30 C25 P2 C19 -54.49(13)
C30 C25 P2 C31 61.21(13)
C30 C25 P2 N1 -177.44(11)
C31 C32 C33 C34 0.5(2)
C32 C31 C36 C35 -1.6(2)
C32 C31 P2 C19 35.24(13)
C32 C31 P2 C25 -79.35(13)
C32 C31 P2 N1 162.77(11)
C32 C33 C34 C35 -1.6(2)
C33 C34 C35 C36 1.1(2)
C34 C35 C36 C31 0.5(2)
C36 C31 C32 C33 1.1(2)
C36 C31 P2 C19 -149.00(11)
C36 C31 P2 C25 96.41(12)
C36 C31 P2 N1 -21.47(14)
P1 C1 C2 C3 -177.59(12)
P1 C1 C6 C5 177.60(11)
P1 C7 C8 C9 177.69(11)
P1 C7 C12 C11 -176.61(11)
P1 C13 C14 C15 172.81(13)
P1 C13 C18 C17 -173.15(12)
P1 N1 P2 C19 45.31(14)
P1 N1 P2 C25 163.42(11)
P1 N1 P2 C31 -78.98(13)
P2 C19 C20 C21 -174.16(12)
P2 C19 C24 C23 174.33(12)
P2 C25 C26 C27 178.44(12)
P2 C25 C30 C29 -178.95(12)
P2 C31 C32 C33 176.81(12)
P2 C31 C36 C35 -177.36(12)
P2 N1 P1 C1 -110.75(12)
P2 N1 P1 C7 132.09(12)
P2 N1 P1 C13 12.37(14)
